data_7038839
loop_
_publ_author_name
'Zarkesh, Ryan A.'
'Ichimura, Andrew S.'
'Monson, Todd C.'
'Tomson, Neil C.'
'Anstey, Mitchell R.'

_publ_section_title
;
 Voltage clustering in redox-active ligand complexes: mitigating
 electronic communication through choice of metal ion.
;
_journal_issue 24
_journal_name_full 'Dalton transactions (Cambridge, England : 2003)'
_journal_page_first 9962
_journal_page_last 9969
_journal_paper_doi 10.1039/c6dt00422a
_journal_volume 45
_journal_year 2016
_chemical_formula_moiety 'C84 H72 Cr1 N6'
_chemical_formula_sum 'C84 H72 Cr N6'
_chemical_formula_weight 1217.47
_chemical_melting_point ?
_chemical_name_common tri(dmp-BIAN)Cr
_chemical_name_systematic 'tri(N,N'-bis(3,5-dimethylphenylimino)acenaphthenesemiquinone) chromium'
_chemical_properties_physical 'Air-sensitive, Moisture-sensitive, Oxygen-sensitive'
_space_group_crystal_system trigonal
_space_group_IT_number 167
_space_group_name_Hall '-R 3 2"c'
_space_group_name_H-M_alt 'R -3 c'
_symmetry_space_group_name_Hall '-R 3 2"c'
_symmetry_space_group_name_H-M 'R -3 c :H'
_atom_sites_solution_hydrogens geom
_atom_sites_solution_primary direct
_audit_creation_date 2015-12-11
_audit_creation_method
;
Olex2 1.2
(compiled 2013.11.15 svn.r2834 for OlexSys, GUI svn.r4720)
;
_audit_update_record
;
2016-01-19 deposited with the CCDC.
2016-03-09 downloaded from the CCDC.
;
_cell_angle_alpha 90
_cell_angle_beta 90
_cell_angle_gamma 120
_cell_formula_units_Z 6
_cell_length_a 13.1548(2)
_cell_length_b 13.1548(2)
_cell_length_c 71.8546(12)
_cell_measurement_reflns_used 17297
_cell_measurement_temperature 150.05(10)
_cell_measurement_theta_max 28.6770
_cell_measurement_theta_min 2.8860
_cell_volume 10768.5(3)
_computing_cell_refinement
;
CrysAlisPro, Agilent Technologies,
Version 1.171.36.24 (release 03-12-2012 CrysAlis171 .NET)
(compiled Dec  3 2012,18:21:49)
;
_computing_data_collection
;
CrysAlisPro, Agilent Technologies,
Version 1.171.36.24 (release 03-12-2012 CrysAlis171 .NET)
(compiled Dec  3 2012,18:21:49)
;
_computing_data_reduction
;
CrysAlisPro, Agilent Technologies,
Version 1.171.36.24 (release 03-12-2012 CrysAlis171 .NET)
(compiled Dec  3 2012,18:21:49)
;
_computing_molecular_graphics 'Olex2 (Dolomanov et al., 2009)'
_computing_publication_material 'Olex2 (Dolomanov et al., 2009)'
_computing_structure_refinement 'ShelXL (Sheldrick, 2008)'
_computing_structure_solution 'ShelXS (Sheldrick, 2008)'
_diffrn_ambient_temperature 150.05(10)
_diffrn_detector_area_resol_mean 10.2358
_diffrn_measured_fraction_theta_full 0.897
_diffrn_measured_fraction_theta_max 0.998
_diffrn_measurement_device_type 'SuperNova, Dual, Cu at zero, Atlas'
_diffrn_measurement_method '\w scans'
_diffrn_orient_matrix_UB_11 0.0248840000
_diffrn_orient_matrix_UB_12 0.0528495000
_diffrn_orient_matrix_UB_13 0.0052121000
_diffrn_orient_matrix_UB_21 -0.0556185000
_diffrn_orient_matrix_UB_22 -0.0175844000
_diffrn_orient_matrix_UB_23 0.0040203000
_diffrn_orient_matrix_UB_31 0.0127652000
_diffrn_orient_matrix_UB_32 -0.0278135000
_diffrn_orient_matrix_UB_33 0.0073595000
_diffrn_radiation_monochromator mirror
_diffrn_radiation_type MoK\a
_diffrn_radiation_wavelength 0.71073
_diffrn_reflns_av_R_equivalents 0.0335
_diffrn_reflns_av_unetI/netI 0.0097
_diffrn_reflns_Laue_measured_fraction_full 0.897
_diffrn_reflns_Laue_measured_fraction_max 0.998
_diffrn_reflns_limit_h_max 15
_diffrn_reflns_limit_h_min -15
_diffrn_reflns_limit_k_max 15
_diffrn_reflns_limit_k_min -15
_diffrn_reflns_limit_l_max 85
_diffrn_reflns_limit_l_min -85
_diffrn_reflns_number 54503
_diffrn_reflns_point_group_measured_fraction_full 0.897
_diffrn_reflns_point_group_measured_fraction_max 0.998
_diffrn_reflns_theta_full 26.000
_diffrn_reflns_theta_max 25.025
_diffrn_reflns_theta_min 2.888
_diffrn_source 'SuperNova (Mo) X-ray Source'
_exptl_absorpt_coefficient_mu 0.207
_exptl_absorpt_correction_T_max 0.981
_exptl_absorpt_correction_T_min 0.960
_exptl_absorpt_correction_type numerical
_exptl_absorpt_process_details
;
CrysAlisPro, Agilent Technologies,
Version 1.171.36.24 (release 03-12-2012 CrysAlis171 .NET)
(compiled Dec  3 2012,18:21:49)
Analytical numeric absorption correction using a multifaceted crystal
            model based on expressions derived by R.C. Clark & J.S. Reid.
(Clark, R. C. & Reid, J. S. (1995). Acta Cryst. A51, 887-897)
;
_exptl_crystal_colour 'dark purple'
_exptl_crystal_density_diffrn 1.126
_exptl_crystal_description trapezoid
_exptl_crystal_F_000 3852
_exptl_crystal_preparation 'Magnetic properties'
_exptl_crystal_recrystallization_method 'Slow evaporation of THF'
_exptl_crystal_size_max 0.2731
_exptl_crystal_size_mid 0.1665
_exptl_crystal_size_min 0.1041
_refine_diff_density_max 0.254
_refine_diff_density_min -0.472
_refine_diff_density_rms 0.048
_refine_ls_extinction_method none
_refine_ls_goodness_of_fit_ref 1.064
_refine_ls_hydrogen_treatment constr
_refine_ls_matrix_type full
_refine_ls_number_parameters 141
_refine_ls_number_reflns 2119
_refine_ls_number_restraints 0
_refine_ls_restrained_S_all 1.064
_refine_ls_R_factor_all 0.0432
_refine_ls_R_factor_gt 0.0405
_refine_ls_shift/su_max 0.000
_refine_ls_shift/su_mean 0.000
_refine_ls_structure_factor_coef Fsqd
_refine_ls_weighting_details 'w=1/[\s^2^(Fo^2^)+(0.0764P)^2^+17.4878P] where P=(Fo^2^+2Fc^2^)/3'
_refine_ls_weighting_scheme calc
_refine_ls_wR_factor_gt 0.1253
_refine_ls_wR_factor_ref 0.1279
_reflns_Friedel_coverage 0.000
_reflns_number_gt 1963
_reflns_number_total 2119
_reflns_threshold_expression 'I > 2\s(I)'
_cod_data_source_file c6dt00422a2.cif
_cod_data_source_block raz-01-078
_cod_depositor_comments
;
The following automatic conversions were performed:

'_chemical_melting_point' value 'n/a' was changed to '?' - the value
is undefined or not given.

Automatic conversion script
Id: cif_fix_values 4268 2015-11-12 08:31:59Z antanas 

 Adding full bibliography for 7038837--7038842.cif.
;
_cod_original_cell_volume 10768.4(4)
_cod_database_code 7038839
_shelxl_version_number 2014-3
_shelx_space_group_comment
;
The symmetry employed for this shelxl refinement is uniquely defined
by the following loop, which should always be used as a source of
symmetry information in preference to the above space-group names.
They are only intended as comments.
;
_reflns_odcompleteness_completeness 99.71
_reflns_odcompleteness_iscentric 1
_reflns_odcompleteness_theta 24.97
_olex2_refinement_description
;
1. Fixed Uiso
 At 1.2 times of:
  All C(H) groups
 At 1.5 times of:
  All C(H,H,H) groups
2.a Aromatic/amide H refined with riding coordinates:
 C3(H3), C4(H4), C5(H5), C9(H9), C11(H11), C13(H13)
2.b Idealised Me refined as rotating group:
 C14(H14A,H14B,H14C), C15(H15A,H15B,H15C)

All atoms are refined anisotropically and protons are generated 
in calculated positions and refined using the riding model. A 
446.6 Ang^3 solvent accessible void is present in the unit cell (~4.1%)
that corresponds to a total of 126 electrons. Attempts to model the disordered
THF molecules resulted in an unstable refinement of the model. The solvent mask
routine in OLEX 2 was used to remove this void for the final refinement.

;

loop_
_space_group_symop_operation_xyz
'x, y, z'
'-y, x-y, z'
'-x+y, -x, z'
'y, x, -z+1/2'
'x-y, -y, -z+1/2'
'-x, -x+y, -z+1/2'
'x+2/3, y+1/3, z+1/3'
'-y+2/3, x-y+1/3, z+1/3'
'-x+y+2/3, -x+1/3, z+1/3'
'y+2/3, x+1/3, -z+5/6'
'x-y+2/3, -y+1/3, -z+5/6'
'-x+2/3, -x+y+1/3, -z+5/6'
'x+1/3, y+2/3, z+2/3'
'-y+1/3, x-y+2/3, z+2/3'
'-x+y+1/3, -x+2/3, z+2/3'
'y+1/3, x+2/3, -z+7/6'
'x-y+1/3, -y+2/3, -z+7/6'
'-x+1/3, -x+y+2/3, -z+7/6'
'-x, -y, -z'
'y, -x+y, -z'
'x-y, x, -z'
'-y, -x, z-1/2'
'-x+y, y, z-1/2'
'x, x-y, z-1/2'
'-x+2/3, -y+1/3, -z+1/3'
'y+2/3, -x+y+1/3, -z+1/3'
'x-y+2/3, x+1/3, -z+1/3'
'-y+2/3, -x+1/3, z-1/6'
'-x+y+2/3, y+1/3, z-1/6'
'x+2/3, x-y+1/3, z-1/6'
'-x+1/3, -y+2/3, -z+2/3'
'y+1/3, -x+y+2/3, -z+2/3'
'x-y+1/3, x+2/3, -z+2/3'
'-y+1/3, -x+2/3, z+1/6'
'-x+y+1/3, y+2/3, z+1/6'
'x+1/3, x-y+2/3, z+1/6'

loop_
_atom_site_label
_atom_site_type_symbol
_atom_site_fract_x
_atom_site_fract_y
_atom_site_fract_z
_atom_site_U_iso_or_equiv
_atom_site_adp_type
_atom_site_occupancy
_atom_site_site_symmetry_order
_atom_site_calc_flag
_atom_site_refinement_flags_posn
_atom_site_refinement_flags_adp
_atom_site_refinement_flags_occupancy
C1 C 0.85758(14) 0.55990(14) 0.07518(2) 0.0224(4) Uani 1 1 d . . .
C2 C 0.95070(15) 0.67878(14) 0.07009(2) 0.0286(4) Uani 1 1 d . . .
C3 C 0.96663(17) 0.76003(17) 0.05664(3) 0.0388(5) Uani 1 1 d . . .
H3 H 0.9095 0.7437 0.0477 0.047 Uiso 1 1 calc R . .
C4 C 1.0729(2) 0.86943(19) 0.05690(4) 0.0540(6) Uani 1 1 d . . .
H4 H 1.0835 0.9256 0.0481 0.065 Uiso 1 1 calc R . .
C5 C 1.1596(2) 0.89581(19) 0.06943(4) 0.0587(7) Uani 1 1 d . . .
H5 H 1.2280 0.9685 0.0689 0.070 Uiso 1 1 calc R . .
C6 C 1.1474(2) 0.8141(2) 0.0833 0.0468(8) Uani 1 2 d S T P
C7 C 1.04067(18) 0.70734(18) 0.0833 0.0319(6) Uani 1 2 d S T P
C8 C 0.70716(14) 0.51574(13) 0.05272(2) 0.0241(4) Uani 1 1 d . . .
C9 C 0.61820(15) 0.54149(14) 0.05551(2) 0.0277(4) Uani 1 1 d . . .
H9 H 0.5917 0.5411 0.0675 0.033 Uiso 1 1 calc R . .
C10 C 0.56800(18) 0.56792(17) 0.04066(3) 0.0357(4) Uani 1 1 d . . .
C11 C 0.61009(19) 0.56857(19) 0.02284(3) 0.0423(5) Uani 1 1 d . . .
H11 H 0.5770 0.5856 0.0127 0.051 Uiso 1 1 calc R . .
C12 C 0.69970(19) 0.54459(19) 0.01977(3) 0.0404(5) Uani 1 1 d . . .
C13 C 0.74835(16) 0.51744(17) 0.03491(2) 0.0317(4) Uani 1 1 d . . .
H13 H 0.8083 0.5005 0.0330 0.038 Uiso 1 1 calc R . .
C14 C 0.4702(2) 0.5942(3) 0.04409(3) 0.0566(6) Uani 1 1 d . . .
H14A H 0.3997 0.5229 0.0473 0.085 Uiso 1 1 calc GR . .
H14B H 0.4571 0.6271 0.0330 0.085 Uiso 1 1 calc GR . .
H14C H 0.4916 0.6492 0.0541 0.085 Uiso 1 1 calc GR . .
C15 C 0.7446(3) 0.5460(3) 0.00030(3) 0.0661(8) Uani 1 1 d . . .
H15A H 0.8238 0.6098 -0.0008 0.099 Uiso 1 1 calc GR . .
H15B H 0.6958 0.5560 -0.0086 0.099 Uiso 1 1 calc GR . .
H15C H 0.7427 0.4732 -0.0020 0.099 Uiso 1 1 calc GR . .
N1 N 0.75243(12) 0.48445(12) 0.06848(2) 0.0214(3) Uani 1 1 d . . .
Cr1 Cr 0.6667 0.3333 0.0833 0.0177(2) Uani 1 6 d S T P

loop_
_atom_site_aniso_label
_atom_site_aniso_U_11
_atom_site_aniso_U_22
_atom_site_aniso_U_33
_atom_site_aniso_U_23
_atom_site_aniso_U_13
_atom_site_aniso_U_12
C1 0.0205(8) 0.0187(8) 0.0295(8) 0.0010(6) 0.0031(6) 0.0108(7)
C2 0.0223(9) 0.0205(8) 0.0418(10) 0.0026(7) 0.0054(7) 0.0098(7)
C3 0.0311(10) 0.0273(9) 0.0553(12) 0.0114(8) 0.0053(9) 0.0125(8)
C4 0.0392(12) 0.0296(11) 0.0832(16) 0.0232(11) 0.0079(11) 0.0096(9)
C5 0.0297(11) 0.0260(11) 0.104(2) 0.0164(12) 0.0029(12) 0.0016(9)
C6 0.0255(10) 0.0255(10) 0.080(2) 0.0026(8) -0.0026(8) 0.0058(11)
C7 0.0206(9) 0.0206(9) 0.0508(15) -0.0011(5) 0.0011(5) 0.0075(10)
C8 0.0253(8) 0.0172(8) 0.0281(8) 0.0027(6) -0.0014(6) 0.0094(7)
C9 0.0322(9) 0.0244(8) 0.0287(9) 0.0039(7) 0.0024(7) 0.0159(7)
C10 0.0390(10) 0.0370(10) 0.0388(10) 0.0051(8) -0.0028(8) 0.0248(9)
C11 0.0512(12) 0.0504(12) 0.0328(10) 0.0099(9) -0.0054(9) 0.0311(10)
C12 0.0483(12) 0.0476(12) 0.0280(9) 0.0080(8) 0.0040(8) 0.0259(10)
C13 0.0321(9) 0.0338(10) 0.0309(9) 0.0047(7) 0.0037(7) 0.0180(8)
C14 0.0661(15) 0.0819(17) 0.0514(13) 0.0098(12) -0.0031(11) 0.0592(14)
C15 0.0800(18) 0.102(2) 0.0300(11) 0.0133(12) 0.0102(11) 0.0559(17)
N1 0.0208(7) 0.0190(7) 0.0253(7) 0.0014(5) 0.0003(5) 0.0105(6)
Cr1 0.0158(2) 0.0158(2) 0.0215(3) 0.000 0.000 0.00789(12)

loop_
_atom_type_symbol
_atom_type_description
_atom_type_scat_dispersion_real
_atom_type_scat_dispersion_imag
_atom_type_scat_source
C C 0.0033 0.0016 'International Tables Vol C Tables 4.2.6.8 and 6.1.1.4'
H H 0.0000 0.0000 'International Tables Vol C Tables 4.2.6.8 and 6.1.1.4'
N N 0.0061 0.0033 'International Tables Vol C Tables 4.2.6.8 and 6.1.1.4'
Cr Cr 0.3209 0.6236 'International Tables Vol C Tables 4.2.6.8 and 6.1.1.4'

loop_
_exptl_crystal_face_index_h
_exptl_crystal_face_index_k
_exptl_crystal_face_index_l
_exptl_crystal_face_perp_dist
_exptl_oxdiff_crystal_face_indexfrac_h
_exptl_oxdiff_crystal_face_indexfrac_k
_exptl_oxdiff_crystal_face_indexfrac_l
_exptl_oxdiff_crystal_face_x
_exptl_oxdiff_crystal_face_y
_exptl_oxdiff_crystal_face_z
-4 4 98 0.0755 -3.9810 3.9988 97.8563 0.6223 0.5445 0.5581
14 -17 19 0.1016 13.9772 -16.9781 18.9760 -0.4506 -0.4026 0.7903
10 8 -22 0.0775 9.9865 7.9857 -21.9779 0.5560 -0.7842 -0.2564
3 -3 -100 0.0689 2.9824 -3.0001 -99.8536 -0.6048 -0.5146 -0.6134
-16 1 -30 0.0491 -15.9816 1.0009 -29.9489 -0.5009 0.7509 -0.4523
-14 9 -68 0.0889 -13.9862 8.9877 -67.8994 -0.2269 0.3469 -0.9282
16 -1 30 0.0550 15.9816 -1.0009 29.9489 0.5009 -0.7509 0.4523
-9 -9 31 0.0861 -8.9871 -8.9841 30.9649 -0.5370 0.7823 0.3630
1 -1 101 0.0850 1.0108 -0.9950 100.8526 0.4982 0.3667 0.7828
9 -12 74 0.1082 8.9927 -11.9821 73.8950 -0.0243 0.0076 0.9919
12 -16 -42 0.0964 11.9727 -15.9814 -41.9345 -0.7652 -0.5535 0.2887
-2 13 -69 0.1063 -2.0012 12.9794 -68.9065 0.2770 -0.3940 -0.8937
-14 17 -21 0.1265 -13.9775 16.9780 -20.9731 0.4402 0.3945 -0.8050

loop_
_geom_angle_atom_site_label_1
_geom_angle_atom_site_label_2
_geom_angle_atom_site_label_3
_geom_angle
_geom_angle_site_symmetry_1
_geom_angle_site_symmetry_3
C1 C1 C2 108.54(9) 16_544 .
N1 C1 C1 116.36(8) . 16_544
N1 C1 C2 135.07(15) . .
C3 C2 C1 136.24(17) . .
C3 C2 C7 118.90(18) . .
C7 C2 C1 104.85(15) . .
C2 C3 C4 117.9(2) . .
C5 C4 C3 123.0(2) . .
C4 C5 C6 120.9(2) . .
C5 C6 C5 128.3(3) . 16_544
C7 C6 C5 115.84(14) . .
C7 C6 C5 115.84(14) . 16_544
C2 C7 C2 113.1(2) . 16_544
C6 C7 C2 123.43(11) . .
C6 C7 C2 123.44(11) . 16_544
C9 C8 N1 118.61(14) . .
C13 C8 C9 120.07(15) . .
C13 C8 N1 121.30(15) . .
C8 C9 C10 121.04(16) . .
C9 C10 C11 118.09(17) . .
C9 C10 C14 119.90(17) . .
C11 C10 C14 122.01(17) . .
C12 C11 C10 121.81(17) . .
C11 C12 C13 119.09(17) . .
C11 C12 C15 121.11(18) . .
C13 C12 C15 119.80(19) . .
C8 C13 C12 119.89(17) . .
C1 N1 C8 120.01(13) . .
C1 N1 Cr1 113.77(10) . .
C8 N1 Cr1 126.14(10) . .
N1 Cr1 N1 94.90(5) 3_665 2_655
N1 Cr1 N1 94.90(5) 3_665 .
N1 Cr1 N1 94.90(5) 2_655 .
N1 Cr1 N1 90.92(7) 3_665 16_544
N1 Cr1 N1 172.41(7) 2_655 16_544
N1 Cr1 N1 79.74(7) . 16_544
N1 Cr1 N1 79.73(7) 3_665 17_554
N1 Cr1 N1 90.92(7) 2_655 17_554
N1 Cr1 N1 172.41(7) . 17_554
N1 Cr1 N1 94.90(5) 16_544 17_554
N1 Cr1 N1 172.41(7) 3_665 18_654
N1 Cr1 N1 79.73(7) 2_655 18_654
N1 Cr1 N1 90.92(7) . 18_654
N1 Cr1 N1 94.91(5) 16_544 18_654
N1 Cr1 N1 94.91(5) 17_554 18_654

loop_
_geom_bond_atom_site_label_1
_geom_bond_atom_site_label_2
_geom_bond_distance
_geom_bond_site_symmetry_2
C1 C1 1.425(3) 16_544
C1 C2 1.471(2) .
C1 N1 1.326(2) .
C2 C3 1.377(3) .
C2 C7 1.415(2) .
C3 C4 1.419(3) .
C4 C5 1.355(4) .
C5 C6 1.417(3) .
C6 C5 1.417(3) 16_544
C6 C7 1.404(4) .
C7 C2 1.415(2) 16_544
C8 C9 1.386(2) .
C8 C13 1.385(2) .
C8 N1 1.432(2) .
C9 C10 1.388(2) .
C10 C11 1.393(3) .
C10 C14 1.510(3) .
C11 C12 1.382(3) .
C12 C13 1.396(3) .
C12 C15 1.515(3) .
N1 Cr1 2.0300(13) .
Cr1 N1 2.0300(13) 2_655
Cr1 N1 2.0299(13) 3_665
Cr1 N1 2.0299(13) 16_544
Cr1 N1 2.0299(13) 17_554
Cr1 N1 2.0298(13) 18_654

loop_
_geom_torsion_atom_site_label_1
_geom_torsion_atom_site_label_2
_geom_torsion_atom_site_label_3
_geom_torsion_atom_site_label_4
_geom_torsion
_geom_torsion_site_symmetry_1
_geom_torsion_site_symmetry_4
C1 C1 C2 C3 -177.3(2) 16_544 .
C1 C1 C2 C7 2.1(2) 16_544 .
C1 C1 N1 C8 176.73(16) 16_544 .
C1 C1 N1 Cr1 -0.2(2) 16_544 .
C1 C2 C3 C4 178.7(2) . .
C1 C2 C7 C2 -0.78(7) . 16_544
C1 C2 C7 C6 179.21(7) . .
C2 C1 N1 C8 -1.3(3) . .
C2 C1 N1 Cr1 -178.23(15) . .
C2 C3 C4 C5 1.7(4) . .
C3 C2 C7 C2 178.74(19) . 16_544
C3 C2 C7 C6 -1.27(19) . .
C3 C4 C5 C6 -0.8(4) . .
C4 C5 C6 C5 178.9(3) . 16_544
C4 C5 C6 C7 -1.1(3) . .
C5 C6 C7 C2 -177.90(15) 16_544 .
C5 C6 C7 C2 2.09(15) 16_544 16_544
C5 C6 C7 C2 2.10(15) . .
C5 C6 C7 C2 -177.91(15) . 16_544
C7 C2 C3 C4 -0.6(3) . .
C8 C9 C10 C11 -0.4(3) . .
C8 C9 C10 C14 179.2(2) . .
C9 C8 C13 C12 -0.3(3) . .
C9 C8 N1 C1 -106.60(18) . .
C9 C8 N1 Cr1 69.96(18) . .
C9 C10 C11 C12 -0.4(3) . .
C10 C11 C12 C13 0.9(3) . .
C10 C11 C12 C15 -179.8(2) . .
C11 C12 C13 C8 -0.5(3) . .
C13 C8 C9 C10 0.8(3) . .
C13 C8 N1 C1 75.2(2) . .
C13 C8 N1 Cr1 -108.28(16) . .
C14 C10 C11 C12 179.9(2) . .
C15 C12 C13 C8 -179.8(2) . .
N1 C1 C2 C3 0.8(4) . .
N1 C1 C2 C7 -179.77(16) . .
N1 C8 C9 C10 -177.50(16) . .
N1 C8 C13 C12 177.90(17) . .

loop_
_smtbx_masks_void_nr
_smtbx_masks_void_average_x
_smtbx_masks_void_average_y
_smtbx_masks_void_average_z
_smtbx_masks_void_volume
_smtbx_masks_void_count_electrons
1 0.000 0.000 0.000 71.0 20.8
2 0.000 0.000 0.090 1.7 0.1
3 0.000 0.000 0.410 1.7 0.1
4 0.000 0.000 0.500 71.0 20.8
5 0.000 0.000 0.590 1.7 0.1
6 0.000 0.000 0.910 1.7 0.1
7 0.333 0.667 0.667 71.0 20.8
8 0.333 0.667 0.167 71.0 20.8
9 0.333 0.667 0.577 1.7 0.1
10 0.333 0.667 0.077 1.7 0.1
11 0.333 0.667 0.257 1.7 0.1
12 0.333 0.667 0.757 1.7 0.1
13 0.667 0.333 0.333 71.0 20.8
14 0.667 0.333 0.833 71.0 20.8
15 0.667 0.333 0.243 1.7 0.1
16 0.667 0.333 0.743 1.7 0.1
17 0.667 0.333 0.923 1.7 0.1
18 0.667 0.333 0.423 1.7 0.1
